data_4067477
loop_
_publ_author_name
'Franken, Andreas'
'McGrath, Thomas D.'
'Stone, F. Gordon A.'

_publ_section_title
;
 Toward Supramolecular Assembly of 10-Vertex {closo-2,1,10-FeC2B7}
 Clusters: Intramolecular Imidate Formation and Polymetallic, Polycluster
 Species
;
_journal_issue 10
_journal_name_full Organometallics
_journal_page_first 2234
_journal_paper_doi 10.1021/om900970x
_journal_volume 29
_journal_year 2010
_chemical_formula_sum 'C47 H52 B7 Fe I Ir N O5 P2'
_chemical_formula_weight 1223.46
_chemical_name_systematic
; 
 ? 
;
_space_group_IT_number 2
_symmetry_cell_setting triclinic
_symmetry_space_group_name_Hall '-P 1'
_symmetry_space_group_name_H-M 'P -1'
_atom_sites_solution_hydrogens geom
_atom_sites_solution_primary direct
_atom_sites_solution_secondary difmap
_audit_creation_method SHELXL-97
_cell_angle_alpha 74.222(5)
_cell_angle_beta 82.021(5)
_cell_angle_gamma 63.881(4)
_cell_formula_units_Z 2
_cell_length_a 12.0508(8)
_cell_length_b 12.6131(8)
_cell_length_c 18.9809(14)
_cell_measurement_reflns_used 6328
_cell_measurement_temperature 110(2)
_cell_measurement_theta_max 25.40
_cell_measurement_theta_min 2.52
_cell_volume 2492.2(3)
_computing_cell_refinement 'Bruker APEX2 (Bruker, 2003)'
_computing_data_collection 'Bruker APEX2 (Bruker, 2003)'
_computing_data_reduction 'Bruker APEX2 (Bruker, 2003)'
_computing_molecular_graphics 'Bruker SHELXTL (Bruker, 2001)'
_computing_publication_material 'Bruker SHELXTL (Bruker, 2001)'
_computing_structure_refinement 'Bruker SHELXTL (Bruker, 2001)'
_computing_structure_solution 'Bruker SHELXTL (Bruker, 2001)'
_diffrn_ambient_temperature 110(2)
_diffrn_measured_fraction_theta_full 0.953
_diffrn_measured_fraction_theta_max 0.946
_diffrn_measurement_device_type 'Bruker-Nonius X8 APEX CCD area detector'
_diffrn_measurement_method 'phi and omega scans'
_diffrn_radiation_monochromator graphite
_diffrn_radiation_source 'fine-focus sealed tube'
_diffrn_radiation_type MoK\a
_diffrn_radiation_wavelength 0.71073
_diffrn_reflns_av_R_equivalents 0.0862
_diffrn_reflns_av_sigmaI/netI 0.1019
_diffrn_reflns_limit_h_max 14
_diffrn_reflns_limit_h_min -11
_diffrn_reflns_limit_k_max 15
_diffrn_reflns_limit_k_min -15
_diffrn_reflns_limit_l_max 22
_diffrn_reflns_limit_l_min -21
_diffrn_reflns_number 30314
_diffrn_reflns_theta_full 25.00
_diffrn_reflns_theta_max 25.34
_diffrn_reflns_theta_min 1.85
_exptl_absorpt_coefficient_mu 3.687
_exptl_absorpt_correction_T_max 0.6457
_exptl_absorpt_correction_T_min 0.5410
_exptl_absorpt_correction_type multi-scan
_exptl_absorpt_process_details 'SADABS (Bruker, 2003)'
_exptl_crystal_colour yellow
_exptl_crystal_density_diffrn 1.630
_exptl_crystal_density_method 'not measured'
_exptl_crystal_description fragment
_exptl_crystal_F_000 1204
_exptl_crystal_size_max 0.19
_exptl_crystal_size_mid 0.14
_exptl_crystal_size_min 0.13
_refine_diff_density_max 1.624
_refine_diff_density_min -1.920
_refine_diff_density_rms 0.182
_refine_ls_extinction_method none
_refine_ls_goodness_of_fit_ref 1.051
_refine_ls_hydrogen_treatment constr
_refine_ls_matrix_type full
_refine_ls_number_parameters 588
_refine_ls_number_reflns 8636
_refine_ls_number_restraints 0
_refine_ls_restrained_S_all 1.051
_refine_ls_R_factor_all 0.0939
_refine_ls_R_factor_gt 0.0604
_refine_ls_shift/su_max 0.001
_refine_ls_shift/su_mean 0.000
_refine_ls_structure_factor_coef Fsqd
_refine_ls_weighting_details 'calc w=1/[\s^2^(Fo^2^)+(0.0351P)^2^+14.7820P] where P=(Fo^2^+2Fc^2^)/3'
_refine_ls_weighting_scheme calc
_refine_ls_wR_factor_gt 0.1154
_refine_ls_wR_factor_ref 0.1297
_reflns_number_gt 6306
_reflns_number_total 8636
_reflns_threshold_expression >2sigma(I)
_cod_data_source_file om900970x_si_001.cif
_cod_data_source_block 13
_cod_original_sg_symbol_H-M P-1
_cod_database_code 4067477

loop_
_symmetry_equiv_pos_as_xyz
'x, y, z'
'-x, -y, -z'

loop_
_atom_site_label
_atom_site_type_symbol
_atom_site_fract_x
_atom_site_fract_y
_atom_site_fract_z
_atom_site_U_iso_or_equiv
_atom_site_adp_type
_atom_site_occupancy
_atom_site_symmetry_multiplicity
_atom_site_calc_flag
_atom_site_refinement_flags
C1 C 0.2233(16) 0.4695(12) 0.1193(7) 0.074(5) Uani 1 1 d .
O1 O 0.2421(16) 0.5751(9) 0.0945(5) 0.122(5) Uani 1 1 d .
H1 H 0.2494 0.5908 0.0487 0.146 Uiso 1 1 calc R
Fe2 Fe 0.22532(15) 0.39698(13) 0.22415(9) 0.0406(4) Uani 1 1 d .
B3 B 0.0981(18) 0.4594(14) 0.1359(11) 0.084(7) Uani 1 1 d .
H3 H 0.0092 0.5430 0.1333 0.101 Uiso 1 1 calc R
B4 B 0.210(2) 0.4046(16) 0.0626(11) 0.096(8) Uani 1 1 d .
H4 H 0.2128 0.4430 0.0021 0.115 Uiso 1 1 calc R
B5 B 0.3325(16) 0.3303(13) 0.1316(9) 0.057(4) Uani 1 1 d .
H5 H 0.4331 0.3103 0.1249 0.069 Uiso 1 1 calc R
B6 B 0.1070(15) 0.3223(17) 0.1977(12) 0.081(6) Uani 1 1 d .
H6 H 0.0301 0.3230 0.2385 0.097 Uiso 1 1 calc R
B7 B 0.1087(17) 0.3358(17) 0.1017(12) 0.093(7) Uani 1 1 d .
H7 H 0.0338 0.3466 0.0677 0.111 Uiso 1 1 calc R
B8 B 0.2738(16) 0.2449(15) 0.0985(10) 0.068(5) Uani 1 1 d .
H8 H 0.3311 0.1836 0.0616 0.082 Uiso 1 1 calc R
B9 B 0.2881(12) 0.2205(12) 0.1978(9) 0.047(4) Uani 1 1 d .
H9 H 0.3543 0.1421 0.2378 0.057 Uiso 1 1 calc R
C10 C 0.1838(12) 0.2121(12) 0.1599(9) 0.070(5) Uani 1 1 d .
H10 H 0.1706 0.1303 0.1729 0.084 Uiso 1 1 calc R
C2 C 0.2071(10) 0.3178(10) 0.3130(8) 0.041(3) Uani 1 1 d .
O2 O 0.1919(8) 0.2689(8) 0.3722(5) 0.056(2) Uani 1 1 d .
C3 C 0.3623(11) 0.4006(10) 0.2429(6) 0.041(3) Uani 1 1 d .
O3 O 0.4545(7) 0.4003(7) 0.2545(4) 0.050(2) Uani 1 1 d .
C4 C 0.1259(9) 0.5449(10) 0.2526(6) 0.031(2) Uani 1 1 d .
N4 N 0.0703(7) 0.6301(8) 0.2739(5) 0.033(2) Uani 1 1 d .
Ir1 Ir -0.01346(4) 0.79471(3) 0.30143(2) 0.02399(12) Uani 1 1 d .
I1 I -0.06302(6) 0.71683(6) 0.45024(4) 0.0375(2) Uani 1 1 d .
C5 C -0.0834(9) 0.9540(11) 0.3150(7) 0.044(3) Uani 1 1 d .
O5 O -0.1211(8) 1.0515(7) 0.3184(5) 0.062(3) Uani 1 1 d .
C6 C 0.0118(9) 0.8837(11) 0.1869(6) 0.051(3) Uani 1 1 d .
H6A H -0.0689 0.9429 0.1665 0.076 Uiso 1 1 calc R
H6B H 0.0510 0.8223 0.1580 0.076 Uiso 1 1 calc R
H6C H 0.0644 0.9255 0.1853 0.076 Uiso 1 1 calc R
P1 P 0.1876(2) 0.7575(2) 0.33162(14) 0.0228(6) Uani 1 1 d .
C11 C 0.2882(8) 0.6027(8) 0.3758(5) 0.023(2) Uani 1 1 d .
C12 C 0.4147(9) 0.5744(9) 0.3788(6) 0.031(2) Uani 1 1 d .
H12 H 0.4438 0.6341 0.3544 0.037 Uiso 1 1 calc R
C13 C 0.4965(9) 0.4634(9) 0.4158(5) 0.032(2) Uani 1 1 d .
H13 H 0.5810 0.4469 0.4181 0.038 Uiso 1 1 calc R
C14 C 0.4545(10) 0.3748(10) 0.4503(6) 0.036(3) Uani 1 1 d .
H14 H 0.5106 0.2967 0.4754 0.044 Uiso 1 1 calc R
C15 C 0.3296(9) 0.4012(9) 0.4476(6) 0.035(3) Uani 1 1 d .
H15 H 0.3001 0.3418 0.4720 0.042 Uiso 1 1 calc R
C16 C 0.2510(9) 0.5115(8) 0.4103(6) 0.029(2) Uani 1 1 d .
H16 H 0.1669 0.5271 0.4076 0.035 Uiso 1 1 calc R
C21 C 0.2838(9) 0.7924(8) 0.2540(5) 0.030(2) Uani 1 1 d .
C22 C 0.3054(10) 0.7338(9) 0.1974(6) 0.036(3) Uani 1 1 d .
H22 H 0.2673 0.6810 0.2001 0.044 Uiso 1 1 calc R
C23 C 0.3802(10) 0.7504(10) 0.1382(6) 0.043(3) Uani 1 1 d .
H23 H 0.3948 0.7084 0.1008 0.052 Uiso 1 1 calc R
C24 C 0.4348(9) 0.8297(10) 0.1333(6) 0.037(3) Uani 1 1 d .
H24 H 0.4879 0.8412 0.0929 0.044 Uiso 1 1 calc R
C25 C 0.4114(9) 0.8901(9) 0.1865(6) 0.034(3) Uani 1 1 d .
H25 H 0.4466 0.9459 0.1821 0.041 Uiso 1 1 calc R
C26 C 0.3380(9) 0.8728(9) 0.2469(6) 0.033(3) Uani 1 1 d .
H26 H 0.3242 0.9155 0.2838 0.039 Uiso 1 1 calc R
C31 C 0.1828(9) 0.8437(9) 0.3962(6) 0.027(2) Uani 1 1 d .
C32 C 0.1374(9) 0.9703(9) 0.3770(6) 0.032(3) Uani 1 1 d .
H32 H 0.1122 1.0117 0.3281 0.038 Uiso 1 1 calc R
C33 C 0.1273(10) 1.0384(10) 0.4256(7) 0.039(3) Uani 1 1 d .
H33 H 0.0966 1.1245 0.4109 0.046 Uiso 1 1 calc R
C34 C 0.1638(10) 0.9758(10) 0.4965(7) 0.039(3) Uani 1 1 d .
H34 H 0.1588 1.0196 0.5312 0.047 Uiso 1 1 calc R
C35 C 0.2071(9) 0.8514(10) 0.5180(6) 0.037(3) Uani 1 1 d .
H35 H 0.2306 0.8111 0.5673 0.045 Uiso 1 1 calc R
C36 C 0.2169(9) 0.7838(9) 0.4686(6) 0.029(2) Uani 1 1 d .
H36 H 0.2464 0.6979 0.4840 0.035 Uiso 1 1 calc R
P2 P -0.2076(2) 0.8043(2) 0.27750(15) 0.0260(6) Uani 1 1 d .
C41 C -0.3404(8) 0.8938(8) 0.3274(5) 0.025(2) Uani 1 1 d .
C42 C -0.3663(10) 1.0119(10) 0.3257(7) 0.044(3) Uani 1 1 d .
H42 H -0.3150 1.0478 0.2970 0.052 Uiso 1 1 calc R
C43 C -0.4663(10) 1.0805(11) 0.3654(7) 0.050(3) Uani 1 1 d .
H43 H -0.4820 1.1616 0.3642 0.060 Uiso 1 1 calc R
C44 C -0.5430(10) 1.0286(10) 0.4066(6) 0.045(3) Uani 1 1 d .
H44 H -0.6103 1.0733 0.4347 0.054 Uiso 1 1 calc R
C45 C -0.5201(10) 0.9130(10) 0.4061(6) 0.043(3) Uani 1 1 d .
H45 H -0.5751 0.8792 0.4315 0.051 Uiso 1 1 calc R
C46 C -0.4183(10) 0.8442(10) 0.3690(6) 0.040(3) Uani 1 1 d .
H46 H -0.4012 0.7620 0.3720 0.048 Uiso 1 1 calc R
C51 C -0.2118(8) 0.6559(9) 0.2944(5) 0.025(2) Uani 1 1 d .
C52 C -0.2943(9) 0.6455(9) 0.2536(6) 0.037(3) Uani 1 1 d .
H52 H -0.3450 0.7141 0.2183 0.044 Uiso 1 1 calc R
C53 C -0.3015(11) 0.5344(11) 0.2649(7) 0.052(3) Uani 1 1 d .
H53 H -0.3580 0.5278 0.2379 0.062 Uiso 1 1 calc R
C54 C -0.2272(10) 0.4352(10) 0.3149(7) 0.044(3) Uani 1 1 d .
H54 H -0.2304 0.3593 0.3210 0.053 Uiso 1 1 calc R
C55 C -0.1479(10) 0.4434(10) 0.3564(6) 0.041(3) Uani 1 1 d .
H55 H -0.0989 0.3746 0.3922 0.049 Uiso 1 1 calc R
C56 C -0.1397(9) 0.5552(8) 0.3456(6) 0.029(2) Uani 1 1 d .
H56 H -0.0841 0.5610 0.3737 0.035 Uiso 1 1 calc R
C61 C -0.2470(9) 0.8689(9) 0.1814(6) 0.030(2) Uani 1 1 d .
C62 C -0.3378(9) 0.9842(10) 0.1536(6) 0.038(3) Uani 1 1 d .
H62 H -0.3873 1.0335 0.1861 0.045 Uiso 1 1 calc R
C63 C -0.3571(11) 1.0282(10) 0.0781(6) 0.044(3) Uani 1 1 d .
H63 H -0.4179 1.1078 0.0592 0.053 Uiso 1 1 calc R
C64 C -0.2878(11) 0.9557(11) 0.0319(6) 0.045(3) Uani 1 1 d .
H64 H -0.3019 0.9842 -0.0192 0.054 Uiso 1 1 calc R
C65 C -0.1991(11) 0.8434(11) 0.0585(6) 0.046(3) Uani 1 1 d .
H65 H -0.1515 0.7941 0.0256 0.056 Uiso 1 1 calc R
C66 C -0.1764(10) 0.7990(10) 0.1322(6) 0.039(3) Uani 1 1 d .
H66 H -0.1125 0.7206 0.1496 0.047 Uiso 1 1 calc R
O100 O 0.2492(12) 0.6829(12) -0.0530(6) 0.108(4) Uani 1 1 d .
C101 C 0.1585(19) 0.7914(17) -0.0785(10) 0.101(6) Uani 1 1 d .
H10A H 0.0969 0.7828 -0.1032 0.121 Uiso 1 1 calc R
H10B H 0.1921 0.8440 -0.1143 0.121 Uiso 1 1 calc R
C102 C 0.1000(18) 0.8459(16) -0.0149(11) 0.115(7) Uani 1 1 d .
H10Z H 0.0343 0.9272 -0.0321 0.173 Uiso 1 1 calc R
H10C H 0.1624 0.8519 0.0099 0.173 Uiso 1 1 calc R
H10D H 0.0648 0.7945 0.0193 0.173 Uiso 1 1 calc R
C103 C 0.302(3) 0.627(3) -0.1114(12) 0.205(15) Uani 1 1 d .
H10E H 0.2444 0.6033 -0.1286 0.246 Uiso 1 1 calc R
H10F H 0.3235 0.6825 -0.1529 0.246 Uiso 1 1 calc R
C104 C 0.409(3) 0.524(3) -0.0843(15) 0.241(18) Uani 1 1 d .
H10G H 0.4491 0.4798 -0.1228 0.361 Uiso 1 1 calc R
H10H H 0.3870 0.4706 -0.0425 0.361 Uiso 1 1 calc R
H10I H 0.4663 0.5487 -0.0685 0.361 Uiso 1 1 calc R

loop_
_atom_site_aniso_label
_atom_site_aniso_U_11
_atom_site_aniso_U_22
_atom_site_aniso_U_33
_atom_site_aniso_U_23
_atom_site_aniso_U_13
_atom_site_aniso_U_12
C1 0.116(14) 0.035(8) 0.055(9) -0.007(7) -0.031(9) -0.012(8)
O1 0.287(17) 0.052(6) 0.042(6) -0.008(5) -0.015(9) -0.084(9)
Fe2 0.0412(9) 0.0244(8) 0.0563(12) -0.0204(8) -0.0123(8) -0.0043(7)
B3 0.083(13) 0.038(9) 0.113(16) -0.060(10) -0.042(12) 0.027(9)
B4 0.15(2) 0.048(10) 0.082(14) -0.037(10) -0.060(14) -0.010(12)
B5 0.067(11) 0.039(8) 0.065(11) -0.023(8) 0.001(8) -0.017(8)
B6 0.040(9) 0.076(13) 0.142(18) -0.067(13) -0.014(10) -0.012(9)
B7 0.076(13) 0.075(13) 0.124(18) -0.074(13) -0.052(12) 0.013(11)
B8 0.068(11) 0.056(11) 0.081(13) -0.030(9) -0.020(10) -0.014(9)
B9 0.038(8) 0.035(8) 0.075(11) -0.031(7) -0.007(7) -0.008(7)
C10 0.051(8) 0.044(8) 0.132(14) -0.056(9) -0.034(9) -0.006(7)
C2 0.026(6) 0.027(6) 0.075(10) -0.026(6) -0.003(6) -0.007(5)
O2 0.051(5) 0.044(5) 0.076(7) -0.020(5) 0.015(5) -0.025(5)
C3 0.041(7) 0.028(6) 0.044(8) -0.006(5) 0.001(6) -0.008(6)
O3 0.035(5) 0.047(5) 0.063(6) -0.023(4) 0.007(4) -0.010(4)
C4 0.023(5) 0.028(6) 0.040(7) -0.007(5) -0.009(5) -0.007(5)
N4 0.019(4) 0.032(5) 0.043(6) 0.005(4) -0.010(4) -0.013(4)
Ir1 0.0218(2) 0.0201(2) 0.0323(3) -0.00922(16) -0.00574(16) -0.00755(16)
I1 0.0351(4) 0.0360(4) 0.0420(5) -0.0106(3) -0.0047(3) -0.0138(3)
C5 0.015(5) 0.041(7) 0.075(9) -0.019(6) -0.011(5) -0.005(5)
O5 0.048(5) 0.030(5) 0.105(8) -0.023(5) -0.025(5) -0.003(4)
C6 0.021(6) 0.070(9) 0.074(9) -0.045(7) -0.014(6) -0.010(6)
P1 0.0176(13) 0.0182(12) 0.0342(16) -0.0084(11) -0.0035(11) -0.0070(11)
C11 0.020(5) 0.023(5) 0.034(6) -0.013(4) -0.004(4) -0.010(4)
C12 0.029(6) 0.025(5) 0.042(7) -0.003(5) -0.009(5) -0.015(5)
C13 0.026(6) 0.034(6) 0.032(6) -0.004(5) -0.006(5) -0.011(5)
C14 0.035(6) 0.031(6) 0.040(7) -0.006(5) -0.005(5) -0.011(5)
C15 0.033(6) 0.018(5) 0.048(7) -0.002(5) -0.001(5) -0.009(5)
C16 0.023(5) 0.022(5) 0.047(7) -0.015(5) -0.002(5) -0.009(5)
C21 0.029(6) 0.021(5) 0.032(6) 0.001(5) -0.008(5) -0.006(5)
C22 0.042(7) 0.035(6) 0.042(7) -0.014(5) 0.006(6) -0.024(6)
C23 0.043(7) 0.048(7) 0.044(8) -0.017(6) 0.004(6) -0.020(6)
C24 0.025(6) 0.037(6) 0.041(7) -0.005(5) -0.003(5) -0.008(5)
C25 0.026(6) 0.029(6) 0.043(7) 0.001(5) -0.009(5) -0.012(5)
C26 0.029(6) 0.034(6) 0.044(7) -0.015(5) -0.007(5) -0.016(5)
C31 0.026(5) 0.027(5) 0.038(7) -0.011(5) -0.003(5) -0.018(5)
C32 0.024(5) 0.024(5) 0.047(7) 0.001(5) -0.007(5) -0.012(5)
C33 0.039(7) 0.032(6) 0.057(8) -0.025(6) 0.012(6) -0.022(6)
C34 0.041(7) 0.043(7) 0.051(8) -0.035(6) 0.022(6) -0.027(6)
C35 0.033(6) 0.044(7) 0.047(7) -0.024(6) 0.009(5) -0.023(6)
C36 0.028(6) 0.026(5) 0.042(7) -0.018(5) 0.004(5) -0.014(5)
P2 0.0192(13) 0.0210(13) 0.0372(17) -0.0075(12) -0.0072(11) -0.0058(11)
C41 0.025(5) 0.023(5) 0.022(6) -0.007(4) 0.000(4) -0.005(4)
C42 0.035(6) 0.037(7) 0.065(9) -0.022(6) 0.012(6) -0.018(6)
C43 0.040(7) 0.043(7) 0.072(9) -0.034(7) -0.008(6) -0.008(6)
C44 0.036(7) 0.039(7) 0.036(7) -0.008(6) -0.002(5) 0.007(6)
C45 0.027(6) 0.030(6) 0.052(8) -0.002(5) -0.002(5) 0.001(5)
C46 0.034(6) 0.029(6) 0.041(7) 0.000(5) -0.002(5) -0.004(5)
C51 0.018(5) 0.030(5) 0.034(6) -0.017(5) 0.002(4) -0.010(4)
C52 0.032(6) 0.029(6) 0.050(8) -0.010(5) -0.009(5) -0.011(5)
C53 0.046(8) 0.049(8) 0.072(10) -0.014(7) -0.016(7) -0.026(7)
C54 0.046(7) 0.035(7) 0.063(9) -0.014(6) 0.007(6) -0.028(6)
C55 0.033(6) 0.033(6) 0.058(8) -0.004(5) -0.009(6) -0.016(5)
C56 0.021(5) 0.022(5) 0.043(7) -0.006(5) -0.006(5) -0.009(4)
C61 0.026(5) 0.028(6) 0.043(7) -0.004(5) -0.013(5) -0.016(5)
C62 0.025(6) 0.034(6) 0.055(8) -0.013(6) -0.003(5) -0.012(5)
C63 0.051(8) 0.035(6) 0.044(8) 0.004(6) -0.022(6) -0.018(6)
C64 0.055(8) 0.055(8) 0.032(7) -0.005(6) -0.016(6) -0.028(7)
C65 0.060(8) 0.044(7) 0.034(7) -0.011(6) -0.013(6) -0.016(7)
C66 0.045(7) 0.032(6) 0.039(7) -0.017(5) -0.013(5) -0.007(5)
O100 0.119(10) 0.091(9) 0.053(7) -0.021(7) 0.008(7) 0.010(8)
C101 0.134(18) 0.086(14) 0.088(14) 0.008(11) -0.012(13) -0.064(14)
C102 0.137(18) 0.079(13) 0.104(16) -0.021(12) 0.013(13) -0.028(13)
C103 0.23(3) 0.17(3) 0.076(17) -0.048(18) 0.006(18) 0.04(2)
C104 0.27(4) 0.16(3) 0.16(3) -0.05(2) 0.11(3) 0.00(3)

loop_
_atom_type_symbol
_atom_type_description
_atom_type_scat_dispersion_real
_atom_type_scat_dispersion_imag
_atom_type_scat_source
C C 0.0033 0.0016 'International Tables Vol C Tables 4.2.6.8 and 6.1.1.4'
H H 0.0000 0.0000 'International Tables Vol C Tables 4.2.6.8 and 6.1.1.4'
B B 0.0013 0.0007 'International Tables Vol C Tables 4.2.6.8 and 6.1.1.4'
N N 0.0061 0.0033 'International Tables Vol C Tables 4.2.6.8 and 6.1.1.4'
O O 0.0106 0.0060 'International Tables Vol C Tables 4.2.6.8 and 6.1.1.4'
P P 0.1023 0.0942 'International Tables Vol C Tables 4.2.6.8 and 6.1.1.4'
Fe Fe 0.3463 0.8444 'International Tables Vol C Tables 4.2.6.8 and 6.1.1.4'
I I -0.4742 1.8119 'International Tables Vol C Tables 4.2.6.8 and 6.1.1.4'
Ir Ir -1.4442 7.9887 'International Tables Vol C Tables 4.2.6.8 and 6.1.1.4'

loop_
_geom_angle_atom_site_label_1
_geom_angle_atom_site_label_2
_geom_angle_atom_site_label_3
_geom_angle
O1 C1 B3 127.6(14)
O1 C1 B4 120.1(13)
B3 C1 B4 72.3(13)
O1 C1 B5 125.3(15)
B3 C1 B5 107.0(11)
B4 C1 B5 70.1(10)
O1 C1 Fe2 119.2(9)
B3 C1 Fe2 75.7(10)
B4 C1 Fe2 120.6(11)
B5 C1 Fe2 73.5(7)
C1 O1 H1 109.5
C2 Fe2 C3 94.4(5)
C2 Fe2 C4 88.8(5)
C3 Fe2 C4 92.0(5)
C2 Fe2 C1 167.1(6)
C3 Fe2 C1 97.3(6)
C4 Fe2 C1 96.0(5)
C2 Fe2 B5 130.2(5)
C3 Fe2 B5 83.4(6)
C4 Fe2 B5 140.9(5)
C1 Fe2 B5 46.7(6)
C2 Fe2 B3 124.8(7)
C3 Fe2 B3 140.7(7)
C4 Fe2 B3 87.8(5)
C1 Fe2 B3 43.8(7)
B5 Fe2 B3 72.7(6)
C2 Fe2 B9 84.0(5)
C3 Fe2 B9 104.0(5)
C4 Fe2 B9 162.9(5)
C1 Fe2 B9 88.1(6)
B5 Fe2 B9 49.3(5)
B3 Fe2 B9 83.6(5)
C2 Fe2 B6 82.3(7)
C3 Fe2 B6 157.8(6)
C4 Fe2 B6 109.8(5)
C1 Fe2 B6 84.8(8)
B5 Fe2 B6 82.2(7)
B3 Fe2 B6 48.0(7)
B9 Fe2 B6 53.9(6)
C1 B3 B6 114.5(12)
C1 B3 B7 108.0(13)
B6 B3 B7 59.9(11)
C1 B3 B4 54.6(10)
B6 B3 B4 102.7(11)
B7 B3 B4 58.1(10)
C1 B3 Fe2 60.5(8)
B6 B3 Fe2 66.7(8)
B7 B3 Fe2 111.7(10)
B4 B3 Fe2 99.4(10)
C1 B3 H3 120.5
B6 B3 H3 118.4
B7 B3 H3 120.6
B4 B3 H3 130.6
Fe2 B3 H3 120.7
C1 B4 B7 108.0(15)
C1 B4 B8 110.1(12)
B7 B4 B8 61.4(11)
C1 B4 B3 53.1(10)
B7 B4 B3 59.5(11)
B8 B4 B3 101.7(14)
C1 B4 B5 56.5(8)
B7 B4 B5 101.4(13)
B8 B4 B5 59.3(9)
B3 B4 B5 88.0(11)
C1 B4 H4 121.4
B7 B4 H4 121.0
B8 B4 H4 120.1
B3 B4 H4 132.5
B5 B4 H4 131.4
C1 B5 B8 106.4(12)
C1 B5 B9 112.8(12)
B8 B5 B9 61.5(9)
C1 B5 B4 53.4(8)
B8 B5 B4 58.3(9)
B9 B5 B4 104.2(12)
C1 B5 Fe2 59.8(7)
B8 B5 Fe2 112.2(10)
B9 B5 Fe2 66.1(7)
B4 B5 Fe2 99.5(10)
C1 B5 H5 122.5
B8 B5 H5 120.3
B9 B5 H5 118.0
B4 B5 H5 130.0
Fe2 B5 H5 120.8
C10 B6 B3 109.1(15)
C10 B6 B7 56.4(10)
B3 B6 B7 60.6(11)
C10 B6 B9 51.2(7)
B3 B6 B9 101.1(12)
B7 B6 B9 89.0(11)
C10 B6 Fe2 111.7(10)
B3 B6 Fe2 65.3(8)
B7 B6 Fe2 111.2(12)
B9 B6 Fe2 63.0(6)
C10 B6 H6 122.5
B3 B6 H6 120.2
B7 B6 H6 128.0
B9 B6 H6 133.7
Fe2 B6 H6 114.4
C10 B7 B4 108.3(13)
C10 B7 B6 55.7(10)
B4 B7 B6 105.6(12)
C10 B7 B3 107.5(12)
B4 B7 B3 62.4(11)
B6 B7 B3 59.4(10)
C10 B7 B8 54.6(9)
B4 B7 B8 59.5(10)
B6 B7 B8 92.8(11)
B3 B7 B8 102.4(12)
C10 B7 H7 122.8
B4 B7 H7 119.5
B6 B7 H7 128.5
B3 B7 H7 121.1
B8 B7 H7 130.3
C10 B8 B4 109.2(14)
C10 B8 B5 107.1(12)
B4 B8 B5 62.5(9)
C10 B8 B7 56.0(11)
B4 B8 B7 59.1(11)
B5 B8 B7 102.0(11)
C10 B8 B9 54.6(8)
B4 B8 B9 106.1(11)
B5 B8 B9 59.9(8)
B7 B8 B9 92.8(12)
C10 B8 H8 122.6
B4 B8 H8 119.1
B5 B8 H8 121.3
B7 B8 H8 130.2
B9 B8 H8 128.6
C10 B9 B5 105.6(12)
C10 B9 B8 54.1(9)
B5 B9 B8 58.7(9)
C10 B9 B6 51.4(7)
B5 B9 B6 97.5(11)
B8 B9 B6 85.4(10)
C10 B9 Fe2 112.0(8)
B5 B9 Fe2 64.5(6)
B8 B9 Fe2 108.9(9)
B6 B9 Fe2 63.1(6)
C10 B9 H9 123.2
B5 B9 H9 122.8
B8 B9 H9 130.6
B6 B9 H9 135.1
Fe2 B9 H9 114.4
B8 C10 B9 71.3(10)
B8 C10 B6 110.3(12)
B9 C10 B6 77.4(9)
B8 C10 B7 69.3(12)
B9 C10 B7 112.1(12)
B6 C10 B7 67.8(11)
B8 C10 H10 126.0
B9 C10 H10 121.0
B6 C10 H10 123.6
B7 C10 H10 126.9
O2 C2 Fe2 177.7(10)
O3 C3 Fe2 178.1(10)
N4 C4 Fe2 175.5(10)
C4 N4 Ir1 171.3(8)
C5 Ir1 N4 172.7(5)
C5 Ir1 C6 83.8(5)
N4 Ir1 C6 89.0(4)
C5 Ir1 P1 92.8(3)
N4 Ir1 P1 85.9(2)
C6 Ir1 P1 91.7(3)
C5 Ir1 P2 93.6(3)
N4 Ir1 P2 88.1(2)
C6 Ir1 P2 92.7(3)
P1 Ir1 P2 172.53(8)
C5 Ir1 I1 87.7(4)
N4 Ir1 I1 99.5(2)
C6 Ir1 I1 171.5(3)
P1 Ir1 I1 89.17(7)
P2 Ir1 I1 87.34(7)
O5 C5 Ir1 174.9(12)
Ir1 C6 H6A 109.5
Ir1 C6 H6B 109.5
H6A C6 H6B 109.5
Ir1 C6 H6C 109.5
H6A C6 H6C 109.5
H6B C6 H6C 109.5
C11 P1 C21 101.8(4)
C11 P1 C31 102.9(4)
C21 P1 C31 106.2(4)
C11 P1 Ir1 117.1(3)
C21 P1 Ir1 115.1(3)
C31 P1 Ir1 112.3(3)
C16 C11 C12 116.9(9)
C16 C11 P1 125.8(7)
C12 C11 P1 117.1(7)
C13 C12 C11 121.8(9)
C13 C12 H12 119.1
C11 C12 H12 119.1
C12 C13 C14 119.2(9)
C12 C13 H13 120.4
C14 C13 H13 120.4
C13 C14 C15 119.7(10)
C13 C14 H14 120.1
C15 C14 H14 120.1
C16 C15 C14 119.7(9)
C16 C15 H15 120.1
C14 C15 H15 120.1
C15 C16 C11 122.6(9)
C15 C16 H16 118.7
C11 C16 H16 118.7
C22 C21 C26 117.5(9)
C22 C21 P1 117.4(7)
C26 C21 P1 125.1(8)
C23 C22 C21 121.8(9)
C23 C22 H22 119.1
C21 C22 H22 119.1
C22 C23 C24 119.3(11)
C22 C23 H23 120.3
C24 C23 H23 120.3
C25 C24 C23 119.5(10)
C25 C24 H24 120.2
C23 C24 H24 120.2
C24 C25 C26 121.7(10)
C24 C25 H25 119.1
C26 C25 H25 119.1
C25 C26 C21 120.1(10)
C25 C26 H26 119.9
C21 C26 H26 119.9
C36 C31 C32 118.0(9)
C36 C31 P1 119.8(7)
C32 C31 P1 122.0(8)
C33 C32 C31 123.4(10)
C33 C32 H32 118.3
C31 C32 H32 118.3
C34 C33 C32 117.0(10)
C34 C33 H33 121.5
C32 C33 H33 121.5
C35 C34 C33 121.6(10)
C35 C34 H34 119.2
C33 C34 H34 119.2
C34 C35 C36 121.0(11)
C34 C35 H35 119.5
C36 C35 H35 119.5
C35 C36 C31 119.1(10)
C35 C36 H36 120.4
C31 C36 H36 120.4
C41 P2 C61 105.2(5)
C41 P2 C51 105.6(4)
C61 P2 C51 102.5(4)
C41 P2 Ir1 115.8(3)
C61 P2 Ir1 112.1(3)
C51 P2 Ir1 114.4(3)
C42 C41 C46 118.0(9)
C42 C41 P2 121.1(8)
C46 C41 P2 120.9(7)
C41 C42 C43 121.5(10)
C41 C42 H42 119.2
C43 C42 H42 119.2
C44 C43 C42 119.3(11)
C44 C43 H43 120.4
C42 C43 H43 120.4
C45 C44 C43 119.3(11)
C45 C44 H44 120.4
C43 C44 H44 120.4
C44 C45 C46 121.0(11)
C44 C45 H45 119.5
C46 C45 H45 119.5
C45 C46 C41 120.8(10)
C45 C46 H46 119.6
C41 C46 H46 119.6
C56 C51 C52 118.9(9)
C56 C51 P2 123.2(7)
C52 C51 P2 118.0(7)
C53 C52 C51 120.1(10)
C53 C52 H52 120.0
C51 C52 H52 120.0
C54 C53 C52 120.0(10)
C54 C53 H53 120.0
C52 C53 H53 120.0
C53 C54 C55 121.1(10)
C53 C54 H54 119.4
C55 C54 H54 119.4
C54 C55 C56 119.5(10)
C54 C55 H55 120.3
C56 C55 H55 120.3
C51 C56 C55 120.5(9)
C51 C56 H56 119.8
C55 C56 H56 119.8
C62 C61 C66 118.1(10)
C62 C61 P2 124.8(9)
C66 C61 P2 116.9(8)
C61 C62 C63 120.6(11)
C61 C62 H62 119.7
C63 C62 H62 119.7
C64 C63 C62 119.4(11)
C64 C63 H63 120.3
C62 C63 H63 120.3
C65 C64 C63 120.4(11)
C65 C64 H64 119.8
C63 C64 H64 119.8
C64 C65 C66 121.4(12)
C64 C65 H65 119.3
C66 C65 H65 119.3
C65 C66 C61 120.1(11)
C65 C66 H66 120.0
C61 C66 H66 120.0
C101 O100 C103 108.7(16)
O100 C101 C102 107.5(15)
O100 C101 H10A 110.2
C102 C101 H10A 110.2
O100 C101 H10B 110.2
C102 C101 H10B 110.2
H10A C101 H10B 108.5
C101 C102 H10Z 109.5
C101 C102 H10C 109.5
H10Z C102 H10C 109.5
C101 C102 H10D 109.5
H10Z C102 H10D 109.5
H10C C102 H10D 109.5
C104 C103 O100 106(2)
C104 C103 H10E 110.5
O100 C103 H10E 110.5
C104 C103 H10F 110.5
O100 C103 H10F 110.5
H10E C103 H10F 108.7
C103 C104 H10G 109.5
C103 C104 H10H 109.5
H10G C104 H10H 109.5
C103 C104 H10I 109.5
H10G C104 H10I 109.5
H10H C104 H10I 109.5

loop_
_geom_bond_atom_site_label_1
_geom_bond_atom_site_label_2
_geom_bond_distance
C1 O1 1.395(16)
C1 B3 1.55(2)
C1 B4 1.580(19)
C1 B5 1.64(2)
C1 Fe2 1.949(14)
O1 H1 0.8400
Fe2 C2 1.750(14)
Fe2 C3 1.758(12)
Fe2 C4 1.900(11)
Fe2 B5 2.163(15)
Fe2 B3 2.170(17)
Fe2 B9 2.190(12)
Fe2 B6 2.193(15)
B3 B6 1.77(3)
B3 B7 1.79(2)
B3 B4 1.85(3)
B3 H3 1.1200
B4 B7 1.77(3)
B4 B8 1.77(2)
B4 B5 1.85(2)
B4 H4 1.1200
B5 B8 1.79(2)
B5 B9 1.82(2)
B5 H5 1.1200
B6 C10 1.59(2)
B6 B7 1.78(3)
B6 B9 1.99(2)
B6 H6 1.1200
B7 C10 1.60(2)
B7 B8 1.81(2)
B7 H7 1.1200
B8 C10 1.58(2)
B8 B9 1.84(2)
B8 H8 1.1200
B9 C10 1.588(17)
B9 H9 1.1200
C10 H10 1.0699
C2 O2 1.159(13)
C3 O3 1.161(12)
C4 N4 1.137(12)
N4 Ir1 2.050(10)
Ir1 C5 1.882(12)
Ir1 C6 2.206(12)
Ir1 P1 2.378(2)
Ir1 P2 2.390(2)
Ir1 I1 2.7998(9)
C5 O5 1.125(12)
C6 H6A 0.9800
C6 H6B 0.9800
C6 H6C 0.9800
P1 C11 1.815(9)
P1 C21 1.826(10)
P1 C31 1.827(10)
C11 C16 1.384(12)
C11 C12 1.410(12)
C12 C13 1.367(13)
C12 H12 0.9500
C13 C14 1.394(13)
C13 H13 0.9500
C14 C15 1.396(13)
C14 H14 0.9500
C15 C16 1.351(13)
C15 H15 0.9500
C16 H16 0.9500
C21 C22 1.398(14)
C21 C26 1.399(13)
C22 C23 1.370(14)
C22 H22 0.9500
C23 C24 1.399(14)
C23 H23 0.9500
C24 C25 1.353(14)
C24 H24 0.9500
C25 C26 1.377(14)
C25 H25 0.9500
C26 H26 0.9500
C31 C36 1.396(14)
C31 C32 1.397(13)
C32 C33 1.383(14)
C32 H32 0.9500
C33 C34 1.381(15)
C33 H33 0.9500
C34 C35 1.374(14)
C34 H34 0.9500
C35 C36 1.392(13)
C35 H35 0.9500
C36 H36 0.9500
P2 C41 1.817(10)
P2 C61 1.819(10)
P2 C51 1.834(9)
C41 C42 1.372(13)
C41 C46 1.393(13)
C42 C43 1.397(15)
C42 H42 0.9500
C43 C44 1.395(15)
C43 H43 0.9500
C44 C45 1.362(15)
C44 H44 0.9500
C45 C46 1.381(14)
C45 H45 0.9500
C46 H46 0.9500
C51 C56 1.380(13)
C51 C52 1.410(13)
C52 C53 1.399(14)
C52 H52 0.9500
C53 C54 1.368(16)
C53 H53 0.9500
C54 C55 1.374(14)
C54 H54 0.9500
C55 C56 1.414(13)
C55 H55 0.9500
C56 H56 0.9500
C61 C62 1.390(13)
C61 C66 1.393(14)
C62 C63 1.400(15)
C62 H62 0.9500
C63 C64 1.365(16)
C63 H63 0.9500
C64 C65 1.354(15)
C64 H64 0.9500
C65 C66 1.374(14)
C65 H65 0.9500
C66 H66 0.9500
O100 C101 1.331(19)
O100 C103 1.41(2)
C101 C102 1.49(2)
C101 H10A 0.9900
C101 H10B 0.9900
C102 H10Z 0.9800
C102 H10C 0.9800
C102 H10D 0.9800
C103 C104 1.40(3)
C103 H10E 0.9900
C103 H10F 0.9900
C104 H10G 0.9800
C104 H10H 0.9800
C104 H10I 0.9800
